data_4517027
loop_
_publ_author_name
'Jankovi\'c, Nenad'
'Stefanovi\'c, Sr\/dan'
'Petronijevi\'c, Jelena'
'Joksimovi\'c, Nenad'
'Novakovi\'c, Sla\/dana B.'
'Bogdanovi\'c, Goran A.'
'Mu\<skinja, Jovana'
'Vrane\<s, Milan'
'Ratkovi\'c, Zoran'
'Bugar\<ci\'c, Zorica'

_publ_section_title
;
 Water-Tuned Tautomer-Selective Tandem Synthesis of the
 5,6-Dihydropyrimidin-4(3H)-ones, Driven under the Umbrella of Sustainable
 Chemistry
;
_journal_issue 10
_journal_name_full 'ACS Sustainable Chemistry &amp; Engineering'
_journal_page_first 13358
_journal_paper_doi 10.1021/acssuschemeng.8b03127
_journal_volume 6
_journal_year 2018
_chemical_formula_moiety 'C22 H20 N2 O S, C2 H6 O S'
_chemical_formula_sum 'C24 H26 N2 O2 S2'
_chemical_formula_weight 438.59
_space_group_crystal_system monoclinic
_space_group_IT_number 14
_space_group_name_Hall '-P 2ybc'
_space_group_name_H-M_alt 'P 1 21/c 1'
_atom_sites_solution_hydrogens mixed
_audit_creation_method SHELXL-2014/6
_cell_angle_alpha 90
_cell_angle_beta 114.009(6)
_cell_angle_gamma 90
_cell_formula_units_Z 4
_cell_length_a 16.0134(7)
_cell_length_b 9.3012(3)
_cell_length_c 16.3406(8)
_cell_measurement_reflns_used 1889
_cell_measurement_temperature 293(2)
_cell_measurement_theta_max 28.5330
_cell_measurement_theta_min 3.5820
_cell_volume 2223.26(19)
_computing_cell_refinement 'CrysAlisPro 1.171.38.46 (Rigaku OD, 2015)'
_computing_data_collection 'CrysAlisPro 1.171.38.46 (Rigaku OD, 2015)'
_computing_data_reduction 'CrysAlisPro 1.171.38.46 (Rigaku OD, 2015)'
_computing_structure_refinement 'SHELXL-2014/6 (Sheldrick, 2014)'
_computing_structure_solution 'SHELXS-2013 (Sheldrick, 2014)'
_diffrn_ambient_temperature 293(2)
_diffrn_detector 'CCD plate'
_diffrn_detector_area_resol_mean 16.3280
_diffrn_detector_type Sapphire3
_diffrn_measured_fraction_theta_full 0.999
_diffrn_measured_fraction_theta_max 0.861
_diffrn_measurement_device 'four-circle diffractometer'
_diffrn_measurement_device_type 'Xcalibur, Sapphire3, Gemini'
_diffrn_radiation_monochromator graphite
_diffrn_radiation_probe x-ray
_diffrn_radiation_type MoK\a
_diffrn_radiation_wavelength 0.71073
_diffrn_reflns_av_R_equivalents 0.0256
_diffrn_reflns_av_unetI/netI 0.0391
_diffrn_reflns_Laue_measured_fraction_full 0.999
_diffrn_reflns_Laue_measured_fraction_max 0.861
_diffrn_reflns_limit_h_max 20
_diffrn_reflns_limit_h_min -20
_diffrn_reflns_limit_k_max 12
_diffrn_reflns_limit_k_min -7
_diffrn_reflns_limit_l_max 22
_diffrn_reflns_limit_l_min -14
_diffrn_reflns_number 9736
_diffrn_reflns_point_group_measured_fraction_full 0.999
_diffrn_reflns_point_group_measured_fraction_max 0.861
_diffrn_reflns_theta_full 26.000
_diffrn_reflns_theta_max 28.996
_diffrn_reflns_theta_min 2.580
_diffrn_source 'fine-focus sealed X-ray tube'
_diffrn_source_type 'Enhance (Mo) X-ray Source'
_exptl_absorpt_coefficient_mu 0.263
_exptl_absorpt_correction_T_max 1.00000
_exptl_absorpt_correction_T_min 0.97440
_exptl_absorpt_correction_type multi-scan
_exptl_absorpt_process_details
;
CrysAlisPro 1.171.38.46 (Rigaku Oxford Diffraction, 2015)
Empirical absorption correction using spherical harmonics,
 implemented in SCALE3 ABSPACK scaling algorithm.
;
_exptl_crystal_colour yellow
_exptl_crystal_density_diffrn 1.310
_exptl_crystal_description plate
_exptl_crystal_F_000 928
_exptl_crystal_size_max 0.34
_exptl_crystal_size_mid 0.20
_exptl_crystal_size_min 0.16
_refine_diff_density_max 0.234
_refine_diff_density_min -0.300
_refine_diff_density_rms 0.044
_refine_ls_extinction_method none
_refine_ls_goodness_of_fit_ref 1.022
_refine_ls_hydrogen_treatment mixed
_refine_ls_matrix_type full
_refine_ls_number_parameters 278
_refine_ls_number_reflns 5089
_refine_ls_number_restraints 0
_refine_ls_restrained_S_all 1.022
_refine_ls_R_factor_all 0.0702
_refine_ls_R_factor_gt 0.0460
_refine_ls_shift/su_max 0.001
_refine_ls_shift/su_mean 0.000
_refine_ls_structure_factor_coef Fsqd
_refine_ls_weighting_details 'w=1/[\s^2^(Fo^2^)+(0.0438P)^2^+0.7789P] where P=(Fo^2^+2Fc^2^)/3'
_refine_ls_weighting_scheme calc
_refine_ls_wR_factor_gt 0.1019
_refine_ls_wR_factor_ref 0.1147
_reflns_Friedel_coverage 0.000
_reflns_number_gt 3725
_reflns_number_total 5089
_reflns_threshold_expression 'I > 2\s(I)'
_cod_data_source_file sc8b03127_si_001.cif
_cod_data_source_block shelx
_cod_original_sg_symbol_H-M 'P 21/c'
_cod_database_code 4517027
_shelx_space_group_comment
;
The symmetry employed for this shelxl refinement is uniquely defined
by the following loop, which should always be used as a source of
symmetry information in preference to the above space-group names.
They are only intended as comments.
;
_oxdiff_exptl_absorpt_empirical_full_min 0.932
_oxdiff_exptl_absorpt_empirical_full_max 1.078
_oxdiff_exptl_absorpt_empirical_details
;
Empirical correction (ABSPACK) includes:
- Absorption correction using spherical harmonics
- Frame scaling
;
_shelxl_version_number 2014/6

loop_
_space_group_symop_operation_xyz
'x, y, z'
'-x, y+1/2, -z+1/2'
'-x, -y, -z'
'x, -y-1/2, z-1/2'

loop_
_atom_site_label
_atom_site_type_symbol
_atom_site_fract_x
_atom_site_fract_y
_atom_site_fract_z
_atom_site_U_iso_or_equiv
_atom_site_adp_type
_atom_site_occupancy
_atom_site_site_symmetry_order
_atom_site_calc_flag
_atom_site_refinement_flags_posn
_atom_site_refinement_flags_adp
S1 S 0.64544(3) -0.03996(6) 0.17438(4) 0.04775(16) Uani 1 1 d . .
S2 S 0.57116(4) 0.38816(7) 0.20330(4) 0.05757(18) Uani 1 1 d . .
N1 N 0.67231(11) 0.03556(19) 0.33782(11) 0.0412(4) Uani 1 1 d . .
N2 N 0.78917(10) 0.10191(16) 0.29126(10) 0.0355(3) Uani 1 1 d . .
O1 O 0.65927(11) 0.12250(18) 0.46066(10) 0.0604(4) Uani 1 1 d . .
O2 O 0.48387(11) 0.36029(17) 0.21212(12) 0.0637(5) Uani 1 1 d . .
C1 C 0.71305(12) 0.04310(19) 0.27698(12) 0.0344(4) Uani 1 1 d . .
C2 C 0.69699(13) 0.1254(2) 0.40930(13) 0.0408(4) Uani 1 1 d . .
C3 C 0.77227(12) 0.2279(2) 0.41728(13) 0.0401(4) Uani 1 1 d . .
H3A H 0.8055 0.2547 0.4796 0.048 Uiso 1 1 calc R U
H3B H 0.7461 0.3146 0.3835 0.048 Uiso 1 1 calc R U
C4 C 0.83829(12) 0.1600(2) 0.38197(12) 0.0347(4) Uani 1 1 d . .
H4 H 0.8660 0.0773 0.4208 0.042 Uiso 1 1 calc R U
C5 C 0.91689(11) 0.26128(18) 0.39174(12) 0.0331(4) Uani 1 1 d . .
C6 C 0.99313(12) 0.26094(19) 0.47513(12) 0.0335(4) Uani 1 1 d . .
C7 C 1.06961(12) 0.3541(2) 0.48913(13) 0.0365(4) Uani 1 1 d . .
C8 C 1.06645(13) 0.4428(2) 0.42012(14) 0.0409(5) Uani 1 1 d . .
H8 H 1.1165 0.5013 0.4289 0.049 Uiso 1 1 calc R U
C9 C 0.99177(13) 0.4480(2) 0.33852(13) 0.0377(4) Uani 1 1 d . .
C10 C 0.91405(12) 0.35661(19) 0.32338(13) 0.0348(4) Uani 1 1 d . .
C11 C 0.71591(17) -0.0083(3) 0.11297(16) 0.0664(7) Uani 1 1 d . .
H11A H 0.7189 0.0939 0.1026 0.080 Uiso 1 1 calc R U
H11B H 0.7775 -0.0429 0.1473 0.080 Uiso 1 1 calc R U
C12 C 0.67476(14) -0.0860(2) 0.02589(14) 0.0469(5) Uani 1 1 d . .
C13 C 0.6180(2) -0.0160(4) -0.0473(2) 0.0931(10) Uani 1 1 d . .
H13A H 0.5918 -0.0640 -0.1018 0.112 Uiso 1 1 calc R U
H13B H 0.6049 0.0806 -0.0436 0.112 Uiso 1 1 calc R U
C14 C 0.6982(2) -0.2346(3) 0.0253(2) 0.0876(9) Uani 1 1 d . .
H14A H 0.6719 -0.2702 -0.0351 0.131 Uiso 1 1 calc R U
H14B H 0.6749 -0.2887 0.0615 0.131 Uiso 1 1 calc R U
H14C H 0.7635 -0.2443 0.0490 0.131 Uiso 1 1 calc R U
C15 C 1.14651(13) 0.3525(2) 0.57350(15) 0.0461(5) Uani 1 1 d . .
H15 H 1.1963 0.4112 0.5818 0.055 Uiso 1 1 calc R U
C16 C 1.14889(14) 0.2686(2) 0.64134(15) 0.0501(5) Uani 1 1 d . .
H16 H 1.1998 0.2693 0.6957 0.060 Uiso 1 1 calc R U
C17 C 1.07367(14) 0.1794(2) 0.62955(14) 0.0468(5) Uani 1 1 d . .
H17 H 1.0749 0.1225 0.6768 0.056 Uiso 1 1 calc R U
C18 C 0.99956(13) 0.1754(2) 0.55022(13) 0.0404(4) Uani 1 1 d . .
H18 H 0.9512 0.1150 0.5444 0.048 Uiso 1 1 calc R U
C19 C 0.83769(14) 0.3728(2) 0.23904(14) 0.0451(5) Uani 1 1 d . .
H19 H 0.7855 0.3180 0.2272 0.054 Uiso 1 1 calc R U
C20 C 0.83935(16) 0.4658(2) 0.17581(15) 0.0533(5) Uani 1 1 d . .
H20 H 0.7887 0.4726 0.1215 0.064 Uiso 1 1 calc R U
C21 C 0.91672(17) 0.5523(2) 0.19109(16) 0.0550(6) Uani 1 1 d . .
H21 H 0.9170 0.6152 0.1469 0.066 Uiso 1 1 calc R U
C22 C 0.98987(15) 0.5435(2) 0.26965(15) 0.0485(5) Uani 1 1 d . .
H22 H 1.0405 0.6012 0.2793 0.058 Uiso 1 1 calc R U
C23 C 0.5523(2) 0.3433(3) 0.0932(2) 0.0881(10) Uani 1 1 d . .
H23A H 0.5420 0.2417 0.0846 0.132 Uiso 1 1 calc R U
H23B H 0.6049 0.3694 0.0823 0.132 Uiso 1 1 calc R U
H23C H 0.4997 0.3942 0.0523 0.132 Uiso 1 1 calc R U
C24 C 0.5795(2) 0.5764(3) 0.1925(2) 0.0942(10) Uani 1 1 d . .
H24A H 0.5289 0.6092 0.1399 0.141 Uiso 1 1 calc R U
H24B H 0.6357 0.5987 0.1875 0.141 Uiso 1 1 calc R U
H24C H 0.5783 0.6234 0.2444 0.141 Uiso 1 1 calc R U
H1N H 0.6245(16) -0.013(2) 0.3244(15) 0.054(7) Uiso 1 1 d . .

loop_
_atom_site_aniso_label
_atom_site_aniso_U_11
_atom_site_aniso_U_22
_atom_site_aniso_U_33
_atom_site_aniso_U_23
_atom_site_aniso_U_13
_atom_site_aniso_U_12
S1 0.0417(3) 0.0615(3) 0.0436(3) -0.0144(3) 0.0210(2) -0.0180(2)
S2 0.0449(3) 0.0708(4) 0.0603(4) 0.0185(3) 0.0248(3) 0.0142(3)
N1 0.0386(9) 0.0480(10) 0.0428(10) -0.0058(8) 0.0225(8) -0.0116(8)
N2 0.0337(8) 0.0374(8) 0.0373(8) -0.0054(7) 0.0164(7) -0.0043(6)
O1 0.0598(9) 0.0838(12) 0.0528(9) -0.0120(9) 0.0385(8) -0.0155(8)
O2 0.0625(10) 0.0659(10) 0.0829(12) 0.0256(9) 0.0504(9) 0.0206(8)
C1 0.0357(9) 0.0331(9) 0.0369(10) -0.0009(8) 0.0173(8) -0.0011(7)
C2 0.0380(10) 0.0492(12) 0.0382(11) -0.0013(9) 0.0185(8) -0.0006(9)
C3 0.0397(10) 0.0439(11) 0.0394(11) -0.0080(9) 0.0187(9) -0.0041(8)
C4 0.0328(9) 0.0346(10) 0.0364(10) -0.0013(8) 0.0138(8) -0.0015(7)
C5 0.0318(9) 0.0301(9) 0.0411(10) -0.0046(8) 0.0185(8) 0.0003(7)
C6 0.0329(9) 0.0300(9) 0.0404(10) -0.0039(8) 0.0179(8) 0.0035(7)
C7 0.0313(9) 0.0357(10) 0.0449(11) -0.0096(9) 0.0178(8) -0.0001(7)
C8 0.0355(10) 0.0391(10) 0.0553(12) -0.0102(10) 0.0259(9) -0.0072(8)
C9 0.0408(10) 0.0337(10) 0.0474(11) -0.0024(9) 0.0270(9) 0.0006(8)
C10 0.0372(9) 0.0311(9) 0.0405(10) -0.0026(8) 0.0201(8) 0.0020(7)
C11 0.0600(14) 0.0952(19) 0.0572(15) -0.0279(14) 0.0374(12) -0.0330(13)
C12 0.0462(11) 0.0584(13) 0.0418(11) -0.0074(10) 0.0237(10) -0.0092(10)
C13 0.088(2) 0.107(2) 0.0657(19) 0.0169(18) 0.0130(17) -0.0138(18)
C14 0.090(2) 0.0689(18) 0.121(3) -0.0217(18) 0.060(2) -0.0104(15)
C15 0.0336(10) 0.0472(12) 0.0543(13) -0.0126(11) 0.0147(9) -0.0033(8)
C16 0.0402(11) 0.0537(13) 0.0443(12) -0.0068(11) 0.0048(9) 0.0045(9)
C17 0.0497(12) 0.0437(11) 0.0426(12) 0.0021(10) 0.0142(10) 0.0074(9)
C18 0.0393(10) 0.0380(10) 0.0435(11) -0.0011(9) 0.0165(9) 0.0009(8)
C19 0.0469(11) 0.0409(11) 0.0446(12) 0.0014(9) 0.0156(9) -0.0027(9)
C20 0.0624(14) 0.0498(13) 0.0437(12) 0.0061(10) 0.0174(11) 0.0026(11)
C21 0.0725(15) 0.0491(13) 0.0538(14) 0.0101(11) 0.0364(13) 0.0007(11)
C22 0.0546(12) 0.0450(12) 0.0573(14) 0.0008(11) 0.0345(11) -0.0036(10)
C23 0.121(3) 0.080(2) 0.100(2) -0.0116(18) 0.083(2) -0.0106(18)
C24 0.117(3) 0.0752(19) 0.111(3) -0.0203(19) 0.067(2) -0.0289(18)

loop_
_atom_type_symbol
_atom_type_description
_atom_type_scat_dispersion_real
_atom_type_scat_dispersion_imag
_atom_type_scat_source
C C 0.0033 0.0016 'International Tables Vol C Tables 4.2.6.8 and 6.1.1.4'
H H 0.0000 0.0000 'International Tables Vol C Tables 4.2.6.8 and 6.1.1.4'
N N 0.0061 0.0033 'International Tables Vol C Tables 4.2.6.8 and 6.1.1.4'
O O 0.0106 0.0060 'International Tables Vol C Tables 4.2.6.8 and 6.1.1.4'
S S 0.1246 0.1234 'International Tables Vol C Tables 4.2.6.8 and 6.1.1.4'

loop_
_geom_angle_atom_site_label_1
_geom_angle_atom_site_label_2
_geom_angle_atom_site_label_3
_geom_angle
C1 S1 C11 100.12(10)
O2 S2 C23 106.42(13)
O2 S2 C24 107.10(13)
C23 S2 C24 97.02(15)
C2 N1 C1 121.67(16)
C1 N2 C4 115.10(15)
N2 C1 N1 125.71(17)
N2 C1 S1 122.47(14)
N1 C1 S1 111.82(13)
O1 C2 N1 121.78(18)
O1 C2 C3 124.11(19)
N1 C2 C3 114.11(16)
C2 C3 C4 111.00(16)
N2 C4 C5 114.35(15)
N2 C4 C3 111.31(14)
C5 C4 C3 111.81(15)
C6 C5 C10 120.11(16)
C6 C5 C4 116.85(16)
C10 C5 C4 122.99(16)
C5 C6 C18 124.14(16)
C5 C6 C7 119.83(17)
C18 C6 C7 116.00(17)
C8 C7 C15 121.69(18)
C8 C7 C6 118.90(17)
C15 C7 C6 119.41(18)
C7 C8 C9 122.54(17)
C8 C9 C22 121.04(18)
C8 C9 C10 119.46(17)
C22 C9 C10 119.50(19)
C5 C10 C19 124.59(17)
C5 C10 C9 119.10(17)
C19 C10 C9 116.29(17)
C12 C11 S1 108.48(15)
C13 C12 C14 123.1(3)
C13 C12 C11 119.5(3)
C14 C12 C11 117.3(2)
C16 C15 C7 121.78(19)
C15 C16 C17 119.56(19)
C18 C17 C16 120.9(2)
C17 C18 C6 122.31(19)
C20 C19 C10 121.80(19)
C19 C20 C21 121.1(2)
C22 C21 C20 119.7(2)
C21 C22 C9 121.5(2)

loop_
_geom_bond_atom_site_label_1
_geom_bond_atom_site_label_2
_geom_bond_distance
S1 C1 1.7615(19)
S1 C11 1.813(2)
S2 O2 1.4853(16)
S2 C23 1.750(3)
S2 C24 1.770(3)
N1 C2 1.358(3)
N1 C1 1.395(2)
N2 C1 1.268(2)
N2 C4 1.469(2)
O1 C2 1.218(2)
C2 C3 1.500(3)
C3 C4 1.532(2)
C4 C5 1.528(2)
C5 C6 1.412(3)
C5 C10 1.412(3)
C6 C18 1.430(3)
C6 C7 1.440(2)
C7 C8 1.382(3)
C7 C15 1.427(3)
C8 C9 1.383(3)
C9 C22 1.424(3)
C9 C10 1.443(3)
C10 C19 1.430(3)
C11 C12 1.489(3)
C12 C13 1.340(4)
C12 C14 1.434(4)
C15 C16 1.344(3)
C16 C17 1.410(3)
C17 C18 1.356(3)
C19 C20 1.356(3)
C20 C21 1.412(3)
C21 C22 1.343(3)

loop_
_geom_torsion_atom_site_label_1
_geom_torsion_atom_site_label_2
_geom_torsion_atom_site_label_3
_geom_torsion_atom_site_label_4
_geom_torsion
C4 N2 C1 N1 2.9(3)
C4 N2 C1 S1 -177.27(13)
C2 N1 C1 N2 19.3(3)
C2 N1 C1 S1 -160.48(15)
C11 S1 C1 N2 -0.7(2)
C11 S1 C1 N1 179.11(16)
C1 N1 C2 O1 177.32(19)
C1 N1 C2 C3 -1.6(3)
O1 C2 C3 C4 148.8(2)
N1 C2 C3 C4 -32.3(2)
C1 N2 C4 C5 -165.79(16)
C1 N2 C4 C3 -37.9(2)
C2 C3 C4 N2 52.2(2)
C2 C3 C4 C5 -178.52(16)
N2 C4 C5 C6 -147.35(16)
C3 C4 C5 C6 85.00(19)
N2 C4 C5 C10 35.3(2)
C3 C4 C5 C10 -92.3(2)
C10 C5 C6 C18 175.67(16)
C4 C5 C6 C18 -1.7(2)
C10 C5 C6 C7 -2.4(2)
C4 C5 C6 C7 -179.82(15)
C5 C6 C7 C8 0.2(3)
C18 C6 C7 C8 -178.02(16)
C5 C6 C7 C15 -179.74(16)
C18 C6 C7 C15 2.0(2)
C15 C7 C8 C9 -178.63(18)
C6 C7 C8 C9 1.4(3)
C7 C8 C9 C22 178.33(18)
C7 C8 C9 C10 -0.8(3)
C6 C5 C10 C19 -175.44(17)
C4 C5 C10 C19 1.8(3)
C6 C5 C10 C9 3.0(2)
C4 C5 C10 C9 -179.76(16)
C8 C9 C10 C5 -1.4(3)
C22 C9 C10 C5 179.42(17)
C8 C9 C10 C19 177.15(17)
C22 C9 C10 C19 -2.0(3)
C1 S1 C11 C12 173.77(18)
S1 C11 C12 C13 94.7(3)
S1 C11 C12 C14 -84.9(2)
C8 C7 C15 C16 178.55(19)
C6 C7 C15 C16 -1.5(3)
C7 C15 C16 C17 -0.1(3)
C15 C16 C17 C18 1.1(3)
C16 C17 C18 C6 -0.4(3)
C5 C6 C18 C17 -179.26(18)
C7 C6 C18 C17 -1.1(3)
C5 C10 C19 C20 -179.62(19)
C9 C10 C19 C20 1.9(3)
C10 C19 C20 C21 -0.7(3)
C19 C20 C21 C22 -0.4(3)
C20 C21 C22 C9 0.3(3)
C8 C9 C22 C21 -178.1(2)
C10 C9 C22 C21 1.0(3)
